data_4327183
loop_
_publ_author_name
'Kolle E. Thomas'
'Abraham B. Alemayehu'
'Jeanet Conradie'
'Christine Beavers'
'Abhik Ghosh'

_publ_contact_author_address
;Department of Chemistry
University of Troms\/o,
 N-9037 Troms\/o, Norway
;
_publ_contact_author_email abhik.ghosh@uit.no
_publ_contact_author_name 'Ghosh, Abhik'
_publ_section_title
;
 Synthesis and Molecular Structure of Gold Triarylcorroles
;
_journal_name_full 'Inorganic Chemistry'
_journal_page_first 12844
_journal_page_last 12851
_journal_paper_doi 10.1021/ic202023r
_journal_volume 50
_journal_year 2011
_chemical_formula_moiety 'C37 H20 Ag F3 N4, C H Cl3'
_chemical_formula_sum 'C38 H21 Ag Cl3 F3 N4'
_chemical_formula_weight 804.81
_chemical_name_systematic
; 
 ? 
;
_space_group_IT_number 15
_symmetry_cell_setting monoclinic
_symmetry_space_group_name_Hall '-C 2yc'
_symmetry_space_group_name_H-M 'C 1 2/c 1'
_atom_sites_solution_hydrogens geom
_atom_sites_solution_primary direct
_atom_sites_solution_secondary difmap
_audit_creation_method SHELXL-97
_cell_angle_alpha 90.00
_cell_angle_beta 90.478(3)
_cell_angle_gamma 90.00
_cell_formula_units_Z 8
_cell_length_a 20.2684(9)
_cell_length_b 20.2432(9)
_cell_length_c 15.6451(7)
_cell_measurement_reflns_used 9867
_cell_measurement_temperature 100(2)
_cell_measurement_theta_max 33.6
_cell_measurement_theta_min 2.6
_cell_volume 6418.9(5)
_computing_cell_refinement 'SAINT V7.68A (Bruker, 2010)'
_computing_data_collection 'Apex2 v2010.3 (Bruker, 2010)'
_computing_data_reduction SAINT
_computing_molecular_graphics 'SHELXTL 5.1, XP (Sheldrick, 1994)'
_computing_publication_material SHELXL-97
_computing_structure_refinement 'SHELXL-97 (Sheldrick, 1997)'
_computing_structure_solution 'SIR2004 (Burla et al, 2005)'
_diffrn_ambient_temperature 100(2)
_diffrn_detector_area_resol_mean 8.3
_diffrn_measured_fraction_theta_full 0.994
_diffrn_measured_fraction_theta_max 0.994
_diffrn_measurement_device_type 'Bruker Apex2'
_diffrn_measurement_method \w
_diffrn_radiation_monochromator silicon(111)
_diffrn_radiation_type synchrotron
_diffrn_radiation_wavelength 0.77490
_diffrn_reflns_av_R_equivalents 0.0558
_diffrn_reflns_av_sigmaI/netI 0.0455
_diffrn_reflns_limit_h_max 28
_diffrn_reflns_limit_h_min -29
_diffrn_reflns_limit_k_max 28
_diffrn_reflns_limit_k_min -28
_diffrn_reflns_limit_l_max 22
_diffrn_reflns_limit_l_min -22
_diffrn_reflns_number 47883
_diffrn_reflns_theta_full 33.75
_diffrn_reflns_theta_max 33.75
_diffrn_reflns_theta_min 2.10
_exptl_absorpt_coefficient_mu 1.162
_exptl_absorpt_correction_T_max 0.9771
_exptl_absorpt_correction_T_min 0.9496
_exptl_absorpt_correction_type multi-scan
_exptl_absorpt_process_details 'SADABS-2008/1 (Sheldrick, 2008)'
_exptl_crystal_colour red
_exptl_crystal_density_diffrn 1.666
_exptl_crystal_description block
_exptl_crystal_F_000 3216
_exptl_crystal_size_max 0.05
_exptl_crystal_size_mid 0.03
_exptl_crystal_size_min 0.02
_refine_diff_density_max 1.283
_refine_diff_density_min -2.000
_refine_diff_density_rms 0.132
_refine_ls_extinction_method none
_refine_ls_goodness_of_fit_ref 1.029
_refine_ls_hydrogen_treatment constr
_refine_ls_matrix_type full
_refine_ls_number_parameters 442
_refine_ls_number_reflns 9866
_refine_ls_number_restraints 0
_refine_ls_restrained_S_all 1.029
_refine_ls_R_factor_all 0.0709
_refine_ls_R_factor_gt 0.0516
_refine_ls_shift/su_max 0.000
_refine_ls_shift/su_mean 0.000
_refine_ls_structure_factor_coef Fsqd
_refine_ls_weighting_details 'calc w=1/[\s^2^(Fo^2^)+(0.0762P)^2^+23.5393P] where P=(Fo^2^+2Fc^2^)/3'
_refine_ls_weighting_scheme calc
_refine_ls_wR_factor_gt 0.1319
_refine_ls_wR_factor_ref 0.1437
_reflns_number_gt 7634
_reflns_number_total 9866
_reflns_threshold_expression I>2\s(I)
_cod_data_source_file ic202023r_si_002_1.cif
_cod_data_source_block AgTpFPC
_cod_original_sg_symbol_H-M 'C 2/c'
_cod_database_code 4327183

loop_
_symmetry_equiv_pos_as_xyz
'x, y, z'
'-x, y, -z+1/2'
'x+1/2, y+1/2, z'
'-x+1/2, y+1/2, -z+1/2'
'-x, -y, -z'
'x, -y, z-1/2'
'-x+1/2, -y+1/2, -z'
'x+1/2, -y+1/2, z-1/2'

loop_
_atom_site_label
_atom_site_type_symbol
_atom_site_fract_x
_atom_site_fract_y
_atom_site_fract_z
_atom_site_U_iso_or_equiv
_atom_site_adp_type
_atom_site_occupancy
_atom_site_symmetry_multiplicity
_atom_site_calc_flag
_atom_site_refinement_flags
Ag1 Ag 0.001054(11) 0.037588(11) 0.126119(14) 0.01847(7) Uani 1 1 d .
F1 F 0.16360(13) 0.44540(11) 0.04984(17) 0.0390(6) Uani 1 1 d .
F2 F -0.23925(12) -0.32238(12) 0.24690(17) 0.0403(6) Uani 1 1 d .
F3 F 0.35860(14) -0.18638(15) -0.03235(18) 0.0501(7) Uani 1 1 d .
N1 N 0.08358(13) 0.06821(13) 0.07480(17) 0.0200(5) Uani 1 1 d .
N2 N 0.02103(14) -0.05726(14) 0.11975(17) 0.0210(5) Uani 1 1 d .
N3 N -0.08764(13) 0.01977(14) 0.16598(17) 0.0208(5) Uani 1 1 d .
N4 N -0.02677(14) 0.12725(14) 0.15218(17) 0.0216(5) Uani 1 1 d .
C1 C -0.09075(16) 0.13435(17) 0.1770(2) 0.0219(6) Uani 1 1 d .
C2 C -0.10576(17) 0.20278(17) 0.1717(2) 0.0251(6) Uani 1 1 d .
H2A H -0.1463 0.2231 0.1867 0.030 Uiso 1 1 calc R
C3 C -0.05026(17) 0.23433(17) 0.1406(2) 0.0245(6) Uani 1 1 d .
H3A H -0.0464 0.2803 0.1297 0.029 Uiso 1 1 calc R
C4 C 0.00025(17) 0.18609(16) 0.1275(2) 0.0214(5) Uani 1 1 d .
C5 C 0.06505(16) 0.18950(16) 0.09615(19) 0.0209(6) Uani 1 1 d .
C6 C 0.10456(16) 0.13341(16) 0.07825(19) 0.0209(6) Uani 1 1 d .
C7 C 0.17421(16) 0.13206(16) 0.0616(2) 0.0229(6) Uani 1 1 d .
H7A H 0.2023 0.1696 0.0583 0.027 Uiso 1 1 calc R
C8 C 0.19327(16) 0.06804(17) 0.0513(2) 0.0221(6) Uani 1 1 d .
H8A H 0.2368 0.0533 0.0398 0.027 Uiso 1 1 calc R
C9 C 0.13610(16) 0.02673(16) 0.06074(19) 0.0202(6) Uani 1 1 d .
C10 C 0.13254(16) -0.04276(16) 0.05799(19) 0.0208(6) Uani 1 1 d .
C11 C 0.07568(16) -0.08111(16) 0.07856(19) 0.0201(6) Uani 1 1 d .
C12 C 0.06434(16) -0.14984(16) 0.0627(2) 0.0221(6) Uani 1 1 d .
H12A H 0.0939 -0.1795 0.0358 0.026 Uiso 1 1 calc R
C13 C 0.00283(16) -0.16504(16) 0.0934(2) 0.0218(6) Uani 1 1 d .
H13A H -0.0176 -0.2073 0.0913 0.026 Uiso 1 1 calc R
C14 C -0.02521(17) -0.10655(16) 0.1291(2) 0.0217(6) Uani 1 1 d .
C15 C -0.08830(15) -0.09969(16) 0.16681(19) 0.0202(6) Uani 1 1 d .
C16 C -0.11692(16) -0.03856(16) 0.18791(19) 0.0204(5) Uani 1 1 d .
C17 C -0.17571(16) -0.02063(17) 0.2327(2) 0.0225(6) Uani 1 1 d .
H17A H -0.2072 -0.0505 0.2554 0.027 Uiso 1 1 calc R
C18 C -0.17873(17) 0.04748(17) 0.2372(2) 0.0233(6) Uani 1 1 d .
H18B H -0.2125 0.0727 0.2635 0.028 Uiso 1 1 calc R
C19 C -0.12241(16) 0.07292(17) 0.1958(2) 0.0226(6) Uani 1 1 d .
C20 C 0.09322(16) 0.25649(16) 0.0840(2) 0.0223(6) Uani 1 1 d .
C21 C 0.12548(17) 0.27415(17) 0.0084(2) 0.0243(6) Uani 1 1 d .
H18A H 0.1311 0.2421 -0.0354 0.029 Uiso 1 1 calc R
C22 C 0.14933(18) 0.33778(18) -0.0034(2) 0.0280(7) Uani 1 1 d .
H31A H 0.1708 0.3498 -0.0549 0.034 Uiso 1 1 calc R
C23 C 0.14114(18) 0.38286(17) 0.0612(3) 0.0297(7) Uani 1 1 d .
C24 C 0.11034(19) 0.36794(18) 0.1370(2) 0.0301(7) Uani 1 1 d .
H35A H 0.1058 0.4003 0.1805 0.036 Uiso 1 1 calc R
C25 C 0.08622(17) 0.30459(18) 0.1478(2) 0.0267(6) Uani 1 1 d .
H40A H 0.0645 0.2934 0.1994 0.032 Uiso 1 1 calc R
C26 C 0.19261(16) -0.08037(16) 0.03463(19) 0.0209(6) Uani 1 1 d .
C27 C 0.22935(17) -0.06266(17) -0.0372(2) 0.0241(6) Uani 1 1 d .
H23A H 0.2158 -0.0261 -0.0711 0.029 Uiso 1 1 calc R
C28 C 0.28567(19) -0.0982(2) -0.0595(2) 0.0305(7) Uani 1 1 d .
H38A H 0.3107 -0.0860 -0.1080 0.037 Uiso 1 1 calc R
C29 C 0.3042(2) -0.1514(2) -0.0099(3) 0.0345(8) Uani 1 1 d .
C30 C 0.26891(19) -0.17071(19) 0.0612(2) 0.0314(7) Uani 1 1 d .
H28A H 0.2823 -0.2080 0.0939 0.038 Uiso 1 1 calc R
C31 C 0.21371(17) -0.13449(17) 0.0834(2) 0.0255(6) Uani 1 1 d .
H37A H 0.1896 -0.1466 0.1328 0.031 Uiso 1 1 calc R
C32 C -0.12747(16) -0.15993(16) 0.18555(19) 0.0210(6) Uani 1 1 d .
C33 C -0.10006(17) -0.21219(17) 0.2311(2) 0.0242(6) Uani 1 1 d .
H36A H -0.0550 -0.2101 0.2483 0.029 Uiso 1 1 calc R
C34 C -0.13741(18) -0.26772(18) 0.2520(2) 0.0285(7) Uani 1 1 d .
H11A H -0.1186 -0.3034 0.2832 0.034 Uiso 1 1 calc R
C35 C -0.20242(18) -0.26894(18) 0.2260(2) 0.0293(7) Uani 1 1 d .
C36 C -0.23159(17) -0.21881(18) 0.1802(2) 0.0268(6) Uani 1 1 d .
H19A H -0.2765 -0.2217 0.1628 0.032 Uiso 1 1 calc R
C37 C -0.19390(16) -0.16369(17) 0.1601(2) 0.0235(6) Uani 1 1 d .
H30A H -0.2133 -0.1283 0.1288 0.028 Uiso 1 1 calc R
C38 C -0.0844(4) 0.4989(4) 0.1152(6) 0.090(2) Uani 1 1 d .
H38S H -0.1057 0.4974 0.0574 0.108 Uiso 1 1 calc R
Cl1 Cl -0.0208(2) 0.5547(2) 0.1080(3) 0.1834(18) Uani 1 1 d .
Cl2 Cl -0.14498(15) 0.52434(16) 0.18521(18) 0.1270(11) Uani 1 1 d .
Cl3 Cl -0.05681(15) 0.42066(12) 0.13564(17) 0.1111(8) Uani 1 1 d .

loop_
_atom_site_aniso_label
_atom_site_aniso_U_11
_atom_site_aniso_U_22
_atom_site_aniso_U_33
_atom_site_aniso_U_23
_atom_site_aniso_U_13
_atom_site_aniso_U_12
Ag1 0.02078(11) 0.01763(11) 0.01704(11) -0.00071(8) 0.00235(7) -0.00039(8)
F1 0.0450(14) 0.0201(10) 0.0522(15) -0.0017(9) 0.0175(11) -0.0085(9)
F2 0.0389(13) 0.0296(12) 0.0525(15) 0.0082(10) 0.0061(11) -0.0112(10)
F3 0.0458(15) 0.0538(17) 0.0508(16) 0.0018(13) 0.0151(12) 0.0260(13)
N1 0.0231(12) 0.0181(12) 0.0189(11) -0.0016(9) 0.0026(9) -0.0016(10)
N2 0.0243(12) 0.0192(12) 0.0196(12) -0.0003(9) 0.0024(9) 0.0002(10)
N3 0.0217(12) 0.0202(12) 0.0206(12) -0.0002(10) 0.0033(9) 0.0005(10)
N4 0.0238(13) 0.0194(12) 0.0215(12) -0.0010(9) 0.0038(10) 0.0009(10)
C1 0.0233(14) 0.0242(15) 0.0183(13) -0.0014(11) 0.0030(11) 0.0007(12)
C2 0.0258(15) 0.0230(15) 0.0266(15) -0.0019(12) 0.0035(12) 0.0039(12)
C3 0.0293(16) 0.0206(14) 0.0237(15) 0.0002(11) 0.0028(12) 0.0027(12)
C4 0.0283(15) 0.0173(13) 0.0187(13) -0.0008(11) 0.0007(11) -0.0010(12)
C5 0.0242(14) 0.0209(14) 0.0175(13) -0.0008(11) 0.0011(10) -0.0005(11)
C6 0.0246(14) 0.0206(14) 0.0177(13) -0.0005(10) 0.0014(10) -0.0027(11)
C7 0.0251(15) 0.0222(14) 0.0214(14) -0.0006(11) 0.0025(11) -0.0025(12)
C8 0.0216(14) 0.0249(15) 0.0199(13) -0.0001(11) 0.0022(10) -0.0004(12)
C9 0.0228(14) 0.0229(15) 0.0148(12) 0.0002(10) 0.0018(10) 0.0000(11)
C10 0.0235(14) 0.0225(14) 0.0163(12) -0.0002(11) 0.0001(10) 0.0014(12)
C11 0.0229(14) 0.0209(14) 0.0165(13) 0.0001(10) 0.0015(10) 0.0015(11)
C12 0.0261(15) 0.0206(14) 0.0196(13) -0.0039(11) 0.0018(11) 0.0017(11)
C13 0.0264(15) 0.0220(14) 0.0171(13) -0.0003(11) -0.0006(11) -0.0016(11)
C14 0.0288(15) 0.0185(14) 0.0179(13) -0.0001(10) 0.0005(11) -0.0006(12)
C15 0.0226(14) 0.0209(14) 0.0171(13) 0.0012(10) -0.0003(10) -0.0019(11)
C16 0.0232(14) 0.0214(14) 0.0166(12) 0.0005(11) 0.0011(10) -0.0006(11)
C17 0.0257(15) 0.0248(15) 0.0170(13) 0.0024(11) 0.0042(11) -0.0006(12)
C18 0.0258(15) 0.0261(16) 0.0181(13) -0.0003(11) 0.0030(11) 0.0014(12)
C19 0.0239(14) 0.0235(15) 0.0205(14) -0.0002(11) 0.0035(11) 0.0022(12)
C20 0.0239(15) 0.0190(14) 0.0239(14) -0.0005(11) 0.0016(11) -0.0026(11)
C21 0.0262(15) 0.0230(15) 0.0237(15) -0.0015(12) 0.0038(11) -0.0020(12)
C22 0.0310(17) 0.0242(16) 0.0289(16) 0.0015(13) 0.0074(13) -0.0010(13)
C23 0.0311(17) 0.0196(15) 0.0384(19) 0.0008(13) 0.0057(14) -0.0032(13)
C24 0.0313(17) 0.0258(16) 0.0332(18) -0.0066(13) 0.0054(13) 0.0003(13)
C25 0.0292(16) 0.0258(16) 0.0251(15) -0.0034(12) 0.0040(12) -0.0011(13)
C26 0.0225(14) 0.0216(14) 0.0185(13) -0.0007(11) 0.0016(10) -0.0001(11)
C27 0.0286(16) 0.0234(15) 0.0203(14) -0.0009(11) 0.0026(11) 0.0008(12)
C28 0.0330(18) 0.0346(19) 0.0241(15) -0.0014(13) 0.0090(13) 0.0038(14)
C29 0.0336(19) 0.038(2) 0.0324(18) -0.0024(15) 0.0061(14) 0.0134(16)
C30 0.0333(18) 0.0296(18) 0.0313(17) 0.0031(14) 0.0029(14) 0.0097(14)
C31 0.0281(16) 0.0251(15) 0.0232(15) 0.0024(12) 0.0022(12) 0.0029(12)
C32 0.0239(14) 0.0228(14) 0.0163(13) -0.0011(10) 0.0028(10) -0.0021(11)
C33 0.0249(15) 0.0256(15) 0.0220(14) 0.0014(12) 0.0015(11) -0.0006(12)
C34 0.0333(18) 0.0244(16) 0.0279(16) 0.0041(13) 0.0018(13) -0.0015(13)
C35 0.0316(18) 0.0251(16) 0.0314(17) 0.0022(13) 0.0069(13) -0.0081(13)
C36 0.0248(15) 0.0292(17) 0.0263(15) -0.0031(13) 0.0026(12) -0.0038(13)
C37 0.0237(15) 0.0259(15) 0.0209(14) -0.0014(11) 0.0006(11) -0.0011(12)
C38 0.093(6) 0.088(6) 0.089(5) 0.026(4) 0.007(4) 0.032(5)
Cl1 0.175(4) 0.138(3) 0.239(5) 0.042(3) 0.042(3) -0.019(3)
Cl2 0.122(2) 0.156(2) 0.1030(17) 0.0311(16) 0.0311(15) 0.0770(19)
Cl3 0.141(2) 0.0846(14) 0.1079(17) 0.0039(12) 0.0178(15) 0.0409(14)

loop_
_atom_type_symbol
_atom_type_description
_atom_type_scat_dispersion_real
_atom_type_scat_dispersion_imag
_atom_type_scat_source
C C -0.0020 0.0020 'WCROMER Program in WinGX L.Kissel & R.H.Pratt Acta Cryst A46 170 1990'
H H 0.0000 0.0000 'WCROMER Program in WinGX L.Kissel & R.H.Pratt Acta Cryst A46 170 1990'
N N -0.0031 0.0040 'WCROMER Program in WinGX L.Kissel & R.H.Pratt Acta Cryst A46 170 1990'
F F -0.0053 0.0125 'WCROMER Program in WinGX L.Kissel & R.H.Pratt Acta Cryst A46 170 1990'
Cl Cl 0.1408 0.1896 'WCROMER Program in WinGX L.Kissel & R.H.Pratt Acta Cryst A46 170 1990'
Ag Ag -0.9772 1.2917 'WCROMER Program in WinGX L.Kissel & R.H.Pratt Acta Cryst A46 170 1990'

loop_
_geom_angle_atom_site_label_1
_geom_angle_atom_site_label_2
_geom_angle_atom_site_label_3
_geom_angle
N3 Ag1 N4 80.51(12)
N3 Ag1 N1 170.07(11)
N4 Ag1 N1 92.33(11)
N3 Ag1 N2 91.52(12)
N4 Ag1 N2 169.35(11)
N1 Ag1 N2 96.39(12)
C9 N1 C6 110.5(3)
C9 N1 Ag1 122.4(2)
C6 N1 Ag1 123.1(2)
C11 N2 C14 110.3(3)
C11 N2 Ag1 122.3(2)
C14 N2 Ag1 124.2(2)
C16 N3 C19 111.6(3)
C16 N3 Ag1 130.3(2)
C19 N3 Ag1 116.3(2)
C1 N4 C4 111.9(3)
C1 N4 Ag1 115.8(2)
C4 N4 Ag1 129.5(2)
N4 C1 C2 106.8(3)
N4 C1 C19 113.3(3)
C2 C1 C19 139.7(3)
C3 C2 C1 107.2(3)
C3 C2 H2A 126.4
C1 C2 H2A 126.4
C2 C3 C4 108.6(3)
C2 C3 H3A 125.7
C4 C3 H3A 125.7
N4 C4 C5 121.2(3)
N4 C4 C3 105.4(3)
C5 C4 C3 133.4(3)
C4 C5 C6 124.0(3)
C4 C5 C20 116.8(3)
C6 C5 C20 119.2(3)
N1 C6 C5 126.6(3)
N1 C6 C7 106.0(3)
C5 C6 C7 127.4(3)
C8 C7 C6 108.6(3)
C8 C7 H7A 125.7
C6 C7 H7A 125.7
C7 C8 C9 108.2(3)
C7 C8 H8A 125.9
C9 C8 H8A 125.9
N1 C9 C10 125.1(3)
N1 C9 C8 106.7(3)
C10 C9 C8 128.2(3)
C9 C10 C11 125.2(3)
C9 C10 C26 118.5(3)
C11 C10 C26 116.2(3)
N2 C11 C10 124.7(3)
N2 C11 C12 107.1(3)
C10 C11 C12 128.2(3)
C13 C12 C11 107.5(3)
C13 C12 H12A 126.2
C11 C12 H12A 126.2
C12 C13 C14 108.4(3)
C12 C13 H13A 125.8
C14 C13 H13A 125.8
N2 C14 C15 126.1(3)
N2 C14 C13 106.6(3)
C15 C14 C13 127.3(3)
C16 C15 C14 123.9(3)
C16 C15 C32 117.0(3)
C14 C15 C32 119.1(3)
N3 C16 C15 121.3(3)
N3 C16 C17 105.6(3)
C15 C16 C17 133.1(3)
C18 C17 C16 108.4(3)
C18 C17 H17A 125.8
C16 C17 H17A 125.8
C17 C18 C19 107.7(3)
C17 C18 H18B 126.2
C19 C18 H18B 126.2
N3 C19 C18 106.8(3)
N3 C19 C1 112.3(3)
C18 C19 C1 140.9(3)
C21 C20 C25 118.3(3)
C21 C20 C5 121.6(3)
C25 C20 C5 120.1(3)
C22 C21 C20 120.9(3)
C22 C21 H18A 119.5
C20 C21 H18A 119.5
C23 C22 C21 118.3(3)
C23 C22 H31A 120.8
C21 C22 H31A 120.8
F1 C23 C22 118.7(3)
F1 C23 C24 118.2(3)
C22 C23 C24 123.1(3)
C23 C24 C25 118.2(3)
C23 C24 H35A 120.9
C25 C24 H35A 120.9
C24 C25 C20 121.2(3)
C24 C25 H40A 119.4
C20 C25 H40A 119.4
C27 C26 C31 118.4(3)
C27 C26 C10 120.6(3)
C31 C26 C10 121.0(3)
C28 C27 C26 120.7(3)
C28 C27 H23A 119.7
C26 C27 H23A 119.7
C29 C28 C27 118.8(3)
C29 C28 H38A 120.6
C27 C28 H38A 120.6
F3 C29 C28 118.7(4)
F3 C29 C30 119.1(4)
C28 C29 C30 122.3(3)
C29 C30 C31 118.4(3)
C29 C30 H28A 120.8
C31 C30 H28A 120.8
C30 C31 C26 121.4(3)
C30 C31 H37A 119.3
C26 C31 H37A 119.3
C33 C32 C37 118.9(3)
C33 C32 C15 120.9(3)
C37 C32 C15 120.1(3)
C32 C33 C34 121.2(3)
C32 C33 H36A 119.4
C34 C33 H36A 119.4
C35 C34 C33 117.7(3)
C35 C34 H11A 121.2
C33 C34 H11A 121.2
F2 C35 C36 118.7(3)
F2 C35 C34 118.0(3)
C36 C35 C34 123.3(3)
C35 C36 C37 118.5(3)
C35 C36 H19A 120.8
C37 C36 H19A 120.8
C36 C37 C32 120.5(3)
C36 C37 H30A 119.8
C32 C37 H30A 119.8
Cl3 C38 Cl1 112.1(5)
Cl3 C38 Cl2 113.0(5)
Cl1 C38 Cl2 112.5(6)
Cl3 C38 H38S 106.2
Cl1 C38 H38S 106.2
Cl2 C38 H38S 106.2

loop_
_geom_bond_atom_site_label_1
_geom_bond_atom_site_label_2
_geom_bond_distance
Ag1 N3 1.941(3)
Ag1 N4 1.945(3)
Ag1 N1 1.962(3)
Ag1 N2 1.965(3)
F1 C23 1.358(4)
F2 C35 1.356(4)
F3 C29 1.360(4)
N1 C9 1.375(4)
N1 C6 1.388(4)
N2 C11 1.374(4)
N2 C14 1.378(4)
N3 C16 1.367(4)
N3 C19 1.370(4)
N4 C1 1.364(4)
N4 C4 1.368(4)
C1 C2 1.421(5)
C1 C19 1.431(5)
C2 C3 1.386(5)
C2 H2A 0.9500
C3 C4 1.431(5)
C3 H3A 0.9500
C4 C5 1.407(5)
C5 C6 1.419(5)
C5 C20 1.484(4)
C6 C7 1.438(5)
C7 C8 1.362(5)
C7 H7A 0.9500
C8 C9 1.438(4)
C8 H8A 0.9500
C9 C10 1.409(4)
C10 C11 1.429(4)
C10 C26 1.484(4)
C11 C12 1.432(4)
C12 C13 1.375(5)
C12 H12A 0.9500
C13 C14 1.429(5)
C13 H13A 0.9500
C14 C15 1.420(5)
C15 C16 1.407(5)
C15 C32 1.486(4)
C16 C17 1.434(4)
C17 C18 1.382(5)
C17 H17A 0.9500
C18 C19 1.414(5)
C18 H18B 0.9500
C20 C21 1.402(5)
C20 C25 1.403(5)
C21 C22 1.389(5)
C21 H18A 0.9500
C22 C23 1.373(5)
C22 H31A 0.9500
C23 C24 1.378(5)
C24 C25 1.384(5)
C24 H35A 0.9500
C25 H40A 0.9500
C26 C27 1.400(4)
C26 C31 1.400(5)
C27 C28 1.397(5)
C27 H23A 0.9500
C28 C29 1.377(6)
C28 H38A 0.9500
C29 C30 1.383(5)
C30 C31 1.385(5)
C30 H28A 0.9500
C31 H37A 0.9500
C32 C33 1.389(5)
C32 C37 1.403(4)
C33 C34 1.396(5)
C33 H36A 0.9500
C34 C35 1.376(5)
C34 H11A 0.9500
C35 C36 1.373(5)
C36 C37 1.390(5)
C36 H19A 0.9500
C37 H30A 0.9500
C38 Cl3 1.709(8)
C38 Cl1 1.721(10)
C38 Cl2 1.730(9)
C38 H38S 1.0000
